data_4030068
loop_
_publ_author_name
'Zhang, Xinting'
'Kang, Jinfeng'
'Niu, Pengfei'
'Wu, Jie'
'Yu, Wenquan'
'Chang, Junbiao'

_publ_section_title
;
 I2-Mediated Oxidative C-N Bond Formation for Metal-Free One-Pot Synthesis
 of Di-, Tri-, and Tetrasubstituted Pyrazoles from \a,\b-Unsaturated
 Aldehydes/Ketones and Hydrazines.
;
_journal_issue 21
_journal_name_full 'The Journal of organic chemistry'
_journal_page_first 10170
_journal_paper_doi 10.1021/jo501844x
_journal_volume 79
_journal_year 2014
_chemical_formula_sum 'C16 H11 N3'
_chemical_formula_weight 245.28
_chemical_name_systematic
; 
 ? 
;
_space_group_IT_number 2
_symmetry_space_group_name_Hall '-P 1'
_symmetry_space_group_name_H-M 'P -1'
_atom_sites_solution_hydrogens geom
_atom_sites_solution_primary direct
_atom_sites_solution_secondary difmap
_audit_creation_method SHELXL-97
_cell_angle_alpha 113.94(3)
_cell_angle_beta 92.53(3)
_cell_angle_gamma 92.22(3)
_cell_formula_units_Z 2
_cell_length_a 6.9756(14)
_cell_length_b 9.910(2)
_cell_length_c 10.420(2)
_cell_measurement_temperature 293(2)
_cell_volume 656.4(3)
_computing_structure_refinement 'SHELXL-97 (Sheldrick, 1997)'
_computing_structure_solution 'SHELXS-97 (Sheldrick, 1990)'
_diffrn_ambient_temperature 293(2)
_diffrn_measured_fraction_theta_full 0.974
_diffrn_measured_fraction_theta_max 0.974
_diffrn_radiation_monochromator graphite
_diffrn_radiation_source 'fine-focus sealed tube'
_diffrn_radiation_type MoK\a
_diffrn_radiation_wavelength 0.71073
_diffrn_reflns_av_R_equivalents 0.0358
_diffrn_reflns_av_sigmaI/netI 0.0384
_diffrn_reflns_limit_h_max 8
_diffrn_reflns_limit_h_min -9
_diffrn_reflns_limit_k_max 12
_diffrn_reflns_limit_k_min -12
_diffrn_reflns_limit_l_max 13
_diffrn_reflns_limit_l_min -13
_diffrn_reflns_number 6416
_diffrn_reflns_theta_full 27.88
_diffrn_reflns_theta_max 27.88
_diffrn_reflns_theta_min 2.14
_exptl_absorpt_coefficient_mu 0.076
_exptl_crystal_density_diffrn 1.241
_exptl_crystal_density_method 'not measured'
_exptl_crystal_F_000 256
_refine_diff_density_max 0.137
_refine_diff_density_min -0.149
_refine_diff_density_rms 0.034
_refine_ls_extinction_method none
_refine_ls_goodness_of_fit_ref 1.105
_refine_ls_hydrogen_treatment mixed
_refine_ls_matrix_type full
_refine_ls_number_parameters 172
_refine_ls_number_reflns 3049
_refine_ls_number_restraints 0
_refine_ls_restrained_S_all 1.105
_refine_ls_R_factor_all 0.0745
_refine_ls_R_factor_gt 0.0596
_refine_ls_shift/su_max 0.000
_refine_ls_shift/su_mean 0.000
_refine_ls_structure_factor_coef Fsqd
_refine_ls_weighting_details 'calc w=1/[\s^2^(Fo^2^)+(0.0776P)^2^+0.0914P] where P=(Fo^2^+2Fc^2^)/3'
_refine_ls_weighting_scheme calc
_refine_ls_wR_factor_gt 0.1584
_refine_ls_wR_factor_ref 0.1771
_reflns_number_gt 2390
_reflns_number_total 3049
_reflns_threshold_expression >2sigma(I)
_cod_data_source_file jo501844x_si_002.cif
_cod_data_source_block a
_cod_depositor_comments 'Adding full bibliography for 4030067--4030068.cif.'
_cod_original_cell_volume 656.4(2)
_cod_database_code 4030068

loop_
_symmetry_equiv_pos_as_xyz
'x, y, z'
'-x, -y, -z'

loop_
_atom_site_label
_atom_site_type_symbol
_atom_site_fract_x
_atom_site_fract_y
_atom_site_fract_z
_atom_site_U_iso_or_equiv
_atom_site_adp_type
_atom_site_occupancy
_atom_site_symmetry_multiplicity
_atom_site_calc_flag
_atom_site_refinement_flags
N1 N 0.3651(2) 0.19956(15) 0.72863(14) 0.0547(4) Uani 1 1 d .
N2 N 0.2362(2) 0.27369(18) 0.68171(17) 0.0669(4) Uani 1 1 d .
N3 N 0.2167(3) -0.5445(2) 0.4092(2) 0.0943(6) Uani 1 1 d .
C1 C 0.3077(3) 0.4123(2) 0.7365(2) 0.0689(5) Uani 1 1 d .
H1 H 0.2498 0.4891 0.7234 0.083 Uiso 1 1 calc R
C2 C 0.4797(3) 0.4300(2) 0.81631(19) 0.0649(5) Uani 1 1 d .
H2 H 0.5557 0.5171 0.8634 0.078 Uiso 1 1 calc R
C3 C 0.5142(3) 0.29250(17) 0.81133(16) 0.0546(4) Uani 1 1 d .
C4 C 0.6654(2) 0.25369(17) 0.89218(17) 0.0544(4) Uani 1 1 d .
C5 C 0.8538(3) 0.3039(2) 0.8951(2) 0.0698(5) Uani 1 1 d .
H5 H 0.8856 0.3538 0.8395 0.084 Uiso 1 1 calc R
C6 C 0.9953(3) 0.2810(3) 0.9795(3) 0.0847(6) Uani 1 1 d .
H6 H 1.1215 0.3153 0.9803 0.102 Uiso 1 1 calc R
C7 C 0.9502(4) 0.2072(3) 1.0630(3) 0.0875(7) Uani 1 1 d .
H7 H 1.0457 0.1918 1.1199 0.105 Uiso 1 1 calc R
C8 C 0.7621(4) 0.1565(2) 1.0613(2) 0.0807(6) Uani 1 1 d .
H8 H 0.7308 0.1068 1.1172 0.097 Uiso 1 1 calc R
C9 C 0.6203(3) 0.1795(2) 0.9764(2) 0.0662(5) Uani 1 1 d .
H9 H 0.4940 0.1453 0.9756 0.079 Uiso 1 1 calc R
C10 C 0.3376(2) 0.04279(18) 0.67191(16) 0.0526(4) Uani 1 1 d .
C11 C 0.1510(3) -0.0209(2) 0.6373(2) 0.0652(5) Uani 1 1 d .
H11 H 0.0470 0.0387 0.6580 0.078 Uiso 1 1 calc R
C12 C 0.1208(3) -0.1721(2) 0.5723(2) 0.0699(5) Uani 1 1 d .
H12 H -0.0039 -0.2148 0.5479 0.084 Uiso 1 1 calc R
C13 C 0.2755(3) -0.26130(19) 0.54314(18) 0.0616(5) Uani 1 1 d .
C14 C 0.4614(3) -0.1972(2) 0.58168(19) 0.0631(5) Uani 1 1 d .
H14 H 0.5651 -0.2570 0.5650 0.076 Uiso 1 1 calc R
C15 C 0.4930(3) -0.04572(19) 0.64438(18) 0.0587(4) Uani 1 1 d .
H15 H 0.6177 -0.0030 0.6681 0.070 Uiso 1 1 calc R
C16 C 0.2436(3) -0.4199(2) 0.4691(2) 0.0725(5) Uani 1 1 d .

loop_
_atom_site_aniso_label
_atom_site_aniso_U_11
_atom_site_aniso_U_22
_atom_site_aniso_U_33
_atom_site_aniso_U_23
_atom_site_aniso_U_13
_atom_site_aniso_U_12
N1 0.0586(8) 0.0541(8) 0.0524(8) 0.0235(6) -0.0019(6) 0.0028(6)
N2 0.0717(10) 0.0699(10) 0.0645(9) 0.0329(8) -0.0022(7) 0.0136(7)
N3 0.1105(16) 0.0618(11) 0.1007(15) 0.0260(10) -0.0062(12) -0.0119(10)
C1 0.0865(14) 0.0613(11) 0.0649(11) 0.0310(9) 0.0052(10) 0.0144(9)
C2 0.0847(13) 0.0537(9) 0.0555(10) 0.0219(8) 0.0027(9) 0.0020(8)
C3 0.0653(10) 0.0509(9) 0.0455(8) 0.0180(7) 0.0015(7) -0.0009(7)
C4 0.0610(10) 0.0481(8) 0.0480(8) 0.0142(7) -0.0018(7) -0.0006(7)
C5 0.0654(11) 0.0695(12) 0.0702(12) 0.0248(9) 0.0030(9) -0.0027(9)
C6 0.0589(12) 0.0900(15) 0.0911(16) 0.0239(13) -0.0062(10) 0.0009(10)
C7 0.0871(16) 0.0845(15) 0.0801(15) 0.0247(12) -0.0241(12) 0.0120(12)
C8 0.1006(17) 0.0742(13) 0.0713(13) 0.0371(11) -0.0197(11) -0.0033(11)
C9 0.0731(12) 0.0650(11) 0.0614(10) 0.0291(9) -0.0075(9) -0.0088(9)
C10 0.0588(9) 0.0555(9) 0.0442(8) 0.0219(7) -0.0035(7) -0.0005(7)
C11 0.0572(10) 0.0672(11) 0.0738(12) 0.0334(9) -0.0131(8) 0.0002(8)
C12 0.0633(11) 0.0700(12) 0.0774(12) 0.0349(10) -0.0201(9) -0.0111(9)
C13 0.0761(12) 0.0566(10) 0.0511(9) 0.0233(8) -0.0081(8) -0.0071(8)
C14 0.0681(11) 0.0574(10) 0.0599(10) 0.0196(8) 0.0064(8) 0.0051(8)
C15 0.0552(9) 0.0599(10) 0.0565(10) 0.0197(8) 0.0031(7) -0.0020(7)
C16 0.0861(14) 0.0620(11) 0.0687(12) 0.0283(9) -0.0068(10) -0.0097(10)

loop_
_atom_type_symbol
_atom_type_description
_atom_type_scat_dispersion_real
_atom_type_scat_dispersion_imag
_atom_type_scat_source
C C 0.0033 0.0016 'International Tables Vol C Tables 4.2.6.8 and 6.1.1.4'
H H 0.0000 0.0000 'International Tables Vol C Tables 4.2.6.8 and 6.1.1.4'
N N 0.0061 0.0033 'International Tables Vol C Tables 4.2.6.8 and 6.1.1.4'

loop_
_geom_angle_atom_site_label_1
_geom_angle_atom_site_label_2
_geom_angle_atom_site_label_3
_geom_angle
C3 N1 N2 111.65(14)
C3 N1 C10 130.79(14)
N2 N1 C10 117.01(14)
C1 N2 N1 104.36(15)
N2 C1 C2 112.17(16)
N2 C1 H1 123.9
C2 C1 H1 123.9
C3 C2 C1 105.95(17)
C3 C2 H2 127.0
C1 C2 H2 127.0
N1 C3 C2 105.87(16)
N1 C3 C4 125.90(14)
C2 C3 C4 127.80(16)
C5 C4 C9 118.82(17)
C5 C4 C3 119.43(16)
C9 C4 C3 121.46(16)
C6 C5 C4 120.8(2)
C6 C5 H5 119.6
C4 C5 H5 119.6
C5 C6 C7 120.2(2)
C5 C6 H6 119.9
C7 C6 H6 119.9
C6 C7 C8 119.6(2)
C6 C7 H7 120.2
C8 C7 H7 120.2
C7 C8 C9 120.1(2)
C7 C8 H8 120.0
C9 C8 H8 120.0
C8 C9 C4 120.47(19)
C8 C9 H9 119.8
C4 C9 H9 119.8
C15 C10 C11 120.30(16)
C15 C10 N1 121.06(15)
C11 C10 N1 118.56(16)
C12 C11 C10 119.79(18)
C12 C11 H11 120.1
C10 C11 H11 120.1
C11 C12 C13 120.24(17)
C11 C12 H12 119.9
C13 C12 H12 119.9
C12 C13 C14 119.69(17)
C12 C13 C16 120.07(17)
C14 C13 C16 120.21(18)
C15 C14 C13 120.38(18)
C15 C14 H14 119.8
C13 C14 H14 119.8
C14 C15 C10 119.56(17)
C14 C15 H15 120.2
C10 C15 H15 120.2
N3 C16 C13 178.9(2)

loop_
_geom_bond_atom_site_label_1
_geom_bond_atom_site_label_2
_geom_bond_distance
N1 C3 1.369(2)
N1 N2 1.375(2)
N1 C10 1.422(2)
N2 C1 1.322(3)
N3 C16 1.138(2)
C1 C2 1.392(3)
C1 H1 0.9300
C2 C3 1.373(2)
C2 H2 0.9300
C3 C4 1.479(2)
C4 C5 1.382(3)
C4 C9 1.392(3)
C5 C6 1.379(3)
C5 H5 0.9300
C6 C7 1.383(4)
C6 H6 0.9300
C7 C8 1.384(3)
C7 H7 0.9300
C8 C9 1.385(3)
C8 H8 0.9300
C9 H9 0.9300
C10 C15 1.387(2)
C10 C11 1.390(2)
C11 C12 1.374(3)
C11 H11 0.9300
C12 C13 1.387(3)
C12 H12 0.9300
C13 C14 1.389(3)
C13 C16 1.445(3)
C14 C15 1.376(2)
C14 H14 0.9300
C15 H15 0.9300

loop_
_geom_torsion_atom_site_label_1
_geom_torsion_atom_site_label_2
_geom_torsion_atom_site_label_3
_geom_torsion_atom_site_label_4
_geom_torsion
C3 N1 N2 C1 -0.09(19)
C10 N1 N2 C1 -172.55(15)
N1 N2 C1 C2 0.6(2)
N2 C1 C2 C3 -0.9(2)
N2 N1 C3 C2 -0.43(19)
C10 N1 C3 C2 170.68(16)
N2 N1 C3 C4 172.48(15)
C10 N1 C3 C4 -16.4(3)
C1 C2 C3 N1 0.8(2)
C1 C2 C3 C4 -171.98(17)
N1 C3 C4 C5 138.68(19)
C2 C3 C4 C5 -50.0(3)
N1 C3 C4 C9 -47.5(3)
C2 C3 C4 C9 123.9(2)
C9 C4 C5 C6 0.1(3)
C3 C4 C5 C6 174.12(18)
C4 C5 C6 C7 -0.1(3)
C5 C6 C7 C8 0.0(4)
C6 C7 C8 C9 0.0(4)
C7 C8 C9 C4 0.0(3)
C5 C4 C9 C8 -0.1(3)
C3 C4 C9 C8 -173.96(17)
C3 N1 C10 C15 -27.2(3)
N2 N1 C10 C15 143.47(16)
C3 N1 C10 C11 156.17(17)
N2 N1 C10 C11 -33.1(2)
C15 C10 C11 C12 -1.6(3)
N1 C10 C11 C12 175.01(16)
C10 C11 C12 C13 0.9(3)
C11 C12 C13 C14 0.9(3)
C11 C12 C13 C16 -177.17(17)
C12 C13 C14 C15 -2.1(3)
C16 C13 C14 C15 175.95(16)
C13 C14 C15 C10 1.5(3)
C11 C10 C15 C14 0.4(3)
N1 C10 C15 C14 -176.13(15)
C12 C13 C16 N3 51(14)
C14 C13 C16 N3 -127(14)
